data_7204110
loop_
_publ_author_name
'Kominami, Tsuyoshi'
'Matsumoto, Takuya'
'Ueda, Kazumasa'
'Sugimoto, Toyonari'
'Murata, Keizo'
'Shiro, Motoo'
'Fujita, Hideo'

_publ_section_title
;
 Crystal structures and electrical conducting/magnetic properties in 1
 &#x2236; 1 FeCl4 and FeBr4 salts of dimethylthio- and
 ethylenedithio-(1,3-dithiolylidene)thioxotetrathiafulvalene radical
 cations
;
_journal_issue 9
_journal_name_full 'Journal of Materials Chemistry'
_journal_page_first 2089
_journal_paper_doi 10.1039/b101547h
_journal_volume 11
_journal_year 2001
_chemical_formula_sum 'C11 H6 Br4 Fe S9'
_chemical_formula_weight 802.17
_space_group_IT_number 14
_symmetry_cell_setting monoclinic
_symmetry_Int_Tables_number 14
_symmetry_space_group_name_Hall '-P 2ybc'
_symmetry_space_group_name_H-M 'P 1 21/c 1'
_audit_creation_date 'Sat Oct 28 14:23:03 2000'
_audit_creation_method 'by teXsan'
_cell_angle_alpha 90
_cell_angle_beta 92.438(5)
_cell_angle_gamma 90
_cell_formula_units_Z 4
_cell_length_a 15.464(1)
_cell_length_b 7.4292(4)
_cell_length_c 19.085(1)
_cell_measurement_reflns_used 11406
_cell_measurement_temperature 298.3
_cell_measurement_theta_max 27.5
_cell_measurement_theta_min 1.1
_cell_volume 2190.6(2)
_computing_cell_refinement PROCESS-AUTO
_computing_data_collection PROCESS-AUTO
_computing_data_reduction 'teXsan Ver. 1.10'
_computing_publication_material 'teXsan Ver. 1.10'
_computing_structure_refinement 'teXsan Ver. 1.10'
_computing_structure_solution SIR92
_diffrn_measured_fraction_theta_full 0.9517
_diffrn_measured_fraction_theta_max 0.9517
_diffrn_measurement_device_type 'Rigaku RAXIS-RAPID Imaging Plate'
_diffrn_measurement_method \w
_diffrn_radiation_type 'Mo K\a'
_diffrn_radiation_wavelength 0.7107
_diffrn_reflns_av_R_equivalents 0.106
_diffrn_reflns_limit_h_max 20
_diffrn_reflns_limit_h_min 0
_diffrn_reflns_limit_k_max 9
_diffrn_reflns_limit_k_min 0
_diffrn_reflns_limit_l_max 24
_diffrn_reflns_limit_l_min -24
_diffrn_reflns_number 18402
_diffrn_reflns_theta_full 27.48
_diffrn_reflns_theta_max 27.48
_exptl_absorpt_coefficient_mu 8.861
_exptl_absorpt_correction_T_max 0.767
_exptl_absorpt_correction_T_min 0.482
_exptl_absorpt_correction_type multi-scan
_exptl_absorpt_process_details '(Higashi, 1995)'
_exptl_crystal_colour black
_exptl_crystal_density_diffrn 2.432
_exptl_crystal_density_method 'not measured'
_exptl_crystal_description platelet
_exptl_crystal_size_max 0.250
_exptl_crystal_size_mid 0.030
_exptl_crystal_size_min 0.030
_refine_diff_density_max 1.81
_refine_diff_density_min -1.45
_refine_ls_extinction_method none
_refine_ls_goodness_of_fit_ref 1.028
_refine_ls_hydrogen_treatment noref
_refine_ls_number_parameters 226
_refine_ls_number_reflns 2536
_refine_ls_R_factor_gt 0.0662
_refine_ls_shift/su_max 0.0652
_refine_ls_structure_factor_coef Fsqd
_refine_ls_weighting_details 'w ==== 1/[\s^2^(Fo^2^) + (0.05000(Max(Fo^2^,0) + 2Fc^2^)/3)^2^]'
_refine_ls_weighting_scheme calc
_refine_ls_wR_factor_ref 0.1272
_reflns_number_gt 1680
_reflns_number_total 4789
_reflns_threshold_expression F^2^>2.0\s(F^2^)
_cod_data_source_file b101547h.txt
_cod_data_source_block tk102701
_cod_original_cell_volume 2190.6(3)
_cod_original_formula_sum 'C11 H6 Br4 Fe S9 '
_cod_database_code 7204110

loop_
_symmetry_equiv_pos_as_xyz
x,y,z
-x,1/2+y,1/2-z
-x,-y,-z
x,1/2-y,1/2+z

loop_
_atom_site_label
_atom_site_type_symbol
_atom_site_fract_x
_atom_site_fract_y
_atom_site_fract_z
_atom_site_U_iso_or_equiv
_atom_site_adp_type
_atom_site_occupancy
_atom_site_calc_flag
_atom_site_refinement_flags
_atom_site_disorder_assembly
_atom_site_disorder_group
Br1 Br 0.2323(1) 0.4817(3) -0.16325(9) 0.0544(6) Uani 1.00 d . . .
Br2 Br 0.4407(1) 0.2384(3) -0.11301(9) 0.0600(6) Uani 1.00 d . . .
Br3 Br 0.4517(1) 0.6737(3) -0.21031(10) 0.0653(7) Uani 1.00 d . . .
Br4 Br 0.3813(1) 0.6798(3) -0.02354(9) 0.0740(7) Uani 1.00 d . . .
Fe1 Fe 0.3770(1) 0.5187(4) -0.1268(1) 0.0430(7) Uani 1.00 d . . .
S1 S 0.1013(2) 0.2565(6) -0.0312(2) 0.040(1) Uani 1.00 d . . .
S2 S -0.1708(3) 0.3648(6) -0.0549(2) 0.041(1) Uani 1.00 d . . .
S3 S -0.3113(3) 0.4647(7) -0.1536(2) 0.050(1) Uani 1.00 d . . .
S4 S -0.0386(3) 0.2204(6) 0.0643(2) 0.046(1) Uani 1.00 d . . .
S5 S -0.0337(3) 0.4001(6) -0.1518(2) 0.044(1) Uani 1.00 d . . .
S6 S 0.2556(3) 0.0311(6) 0.1423(2) 0.046(1) Uani 1.00 d . . .
S7 S 0.2909(3) 0.1839(7) 0.0082(2) 0.051(1) Uani 1.00 d . . .
S8 S -0.1450(3) 0.5075(8) -0.2727(2) 0.061(2) Uani 1.00 d . . .
S9 S 0.0721(3) 0.0639(7) 0.1781(2) 0.056(1) Uani 1.00 d . . .
C1 C -0.2003(9) 0.432(2) -0.1398(8) 0.032(4) Uani 1.00 d . . .
C2 C 0.2136(9) 0.130(2) 0.0667(7) 0.035(4) Uani 1.00 d . . .
C3 C -0.0638(8) 0.345(2) -0.0692(7) 0.033(4) Uani 1.00 d . . .
C4 C -0.1367(9) 0.451(2) -0.1844(8) 0.041(5) Uani 1.00 d . . .
C5 C -0.0056(9) 0.287(2) -0.0173(8) 0.040(5) Uani 1.00 d . . .
C6 C 0.1273(9) 0.164(2) 0.0508(8) 0.038(5) Uani 1.00 d . . .
C7 C 0.063(1) 0.142(2) 0.0976(8) 0.043(5) Uani 1.00 d . . .
C8 C 0.378(1) 0.113(3) 0.0604(9) 0.057(6) Uani 1.00 d . . .
C9 C 0.362(1) 0.046(3) 0.1206(8) 0.050(6) Uani 1.00 d . . .
C10 C -0.316(1) 0.562(3) -0.2398(9) 0.056(6) Uani 1.00 d . . .
C11 C -0.256(1) 0.470(3) -0.2912(9) 0.064(6) Uani 1.00 d . . .
H1 H 0.4369 0.1261 0.0446 0.0668 Uiso 1.00 calc . . .
H2 H 0.4080 0.0042 0.1521 0.0583 Uiso 1.00 calc . . .
H3 H -0.3745 0.5625 -0.2584 0.0638 Uiso 1.00 calc . . .
H4 H -0.2981 0.6885 -0.2362 0.0638 Uiso 1.00 calc . . .
H5 H -0.2717 0.5072 -0.3381 0.0737 Uiso 1.00 calc . . .
H6 H -0.2679 0.3415 -0.2886 0.0737 Uiso 1.00 calc . . .

loop_
_atom_site_aniso_label
_atom_site_aniso_U_11
_atom_site_aniso_U_22
_atom_site_aniso_U_33
_atom_site_aniso_U_12
_atom_site_aniso_U_13
_atom_site_aniso_U_23
Br1 0.0372(10) 0.066(1) 0.059(1) -0.003(1) -0.0074(8) 0.002(1)
Br2 0.052(1) 0.074(1) 0.0529(10) 0.022(1) -0.0040(8) -0.005(1)
Br3 0.050(1) 0.086(2) 0.061(1) -0.001(1) 0.0161(9) 0.012(1)
Br4 0.071(1) 0.095(2) 0.057(1) -0.017(1) 0.0098(10) -0.032(1)
Fe1 0.035(1) 0.055(2) 0.038(1) 0.001(1) 0.0011(10) -0.006(1)
S1 0.030(2) 0.046(3) 0.045(2) 0.004(2) -0.008(2) 0.003(2)
S2 0.032(2) 0.039(3) 0.051(2) -0.002(2) -0.008(2) 0.003(2)
S3 0.029(2) 0.059(3) 0.061(3) 0.001(2) -0.005(2) 0.005(3)
S4 0.031(2) 0.047(3) 0.059(3) -0.007(2) -0.006(2) 0.007(2)
S5 0.026(2) 0.049(3) 0.056(3) 0.004(2) -0.005(2) 0.004(2)
S6 0.049(3) 0.040(3) 0.046(2) 0.004(2) -0.016(2) 0.006(2)
S7 0.038(2) 0.072(4) 0.044(2) 0.019(3) -0.002(2) 0.009(3)
S8 0.042(3) 0.089(4) 0.053(3) -0.002(3) -0.004(2) 0.010(3)
S9 0.051(3) 0.069(4) 0.047(3) -0.007(3) -0.005(2) 0.016(3)
C1 0.019(8) 0.027(9) 0.049(9) -0.003(8) -0.013(7) -0.003(8)
C2 0.040(9) 0.032(9) 0.031(8) 0.008(8) -0.015(7) 0.006(8)
C3 0.024(8) 0.033(9) 0.041(9) 0.008(8) -0.011(7) 0.004(8)
C4 0.026(9) 0.04(1) 0.052(10) -0.007(8) -0.013(8) 0.008(9)
C5 0.027(8) 0.04(1) 0.06(1) 0.001(8) -0.016(8) -0.011(9)
C6 0.031(9) 0.04(1) 0.041(9) -0.003(9) -0.015(7) 0.010(9)
C7 0.04(1) 0.032(10) 0.06(1) -0.011(9) -0.009(8) 0.003(9)
C8 0.04(1) 0.07(1) 0.07(1) 0.02(1) 0.001(9) -0.02(1)
C9 0.05(1) 0.06(1) 0.039(9) 0.02(1) -0.014(8) 0.00(1)
C10 0.04(1) 0.06(1) 0.06(1) 0.01(1) -0.025(9) 0.01(1)
C11 0.06(1) 0.07(1) 0.06(1) 0.01(1) -0.023(9) 0.00(1)

loop_
_atom_type_symbol
_atom_type_description
_atom_type_scat_dispersion_real
_atom_type_scat_dispersion_imag
_atom_type_scat_source
C C 0.003 0.002
;International Tables for Crystallography
(1992, Vol. C, Tables 4.2.6.8 and 6.1.1.1)
;
H H 0.000 0.000
;International Tables for Crystallography
(1992, Vol. C, Table 6.1.1.2)
;
S S 0.125 0.123
;International Tables for Crystallography
(1992, Vol. C, Tables 4.2.6.8 and 6.1.1.1)
;
Fe Fe 0.346 0.844
;International Tables for Crystallography
(1992, Vol. C, Tables 4.2.6.8 and 6.1.1.1)
;
Br Br -0.290 2.459
;International Tables for Crystallography
(1992, Vol. C, Tables 4.2.6.8 and 6.1.1.1)
;

loop_
_geom_angle_atom_site_label_1
_geom_angle_atom_site_label_2
_geom_angle_atom_site_label_3
_geom_angle
_geom_angle_site_symmetry_1
_geom_angle_site_symmetry_2
_geom_angle_site_symmetry_3
_geom_angle_publ_flag
Br1 Fe1 Br2 109.0(1) . 1_555 1_555 yes
Br1 Fe1 Br3 110.7(1) . 1_555 1_555 yes
Br1 Fe1 Br4 108.0(1) . 1_555 1_555 yes
Br2 Fe1 Br3 107.7(1) . 1_555 1_555 yes
Br2 Fe1 Br4 111.9(1) . 1_555 1_555 yes
Br3 Fe1 Br4 109.5(1) . 1_555 1_555 yes
C5 S1 C6 95.7(7) . 1_555 1_555 yes
C1 S2 C3 95.4(7) . 1_555 1_555 yes
C1 S3 C10 101.1(8) . 1_555 1_555 yes
C5 S4 C7 97.2(7) . 1_555 1_555 yes
C3 S5 C4 95.8(7) . 1_555 1_555 yes
C2 S6 C9 95.8(8) . 1_555 1_555 yes
C2 S7 C8 95.7(8) . 1_555 1_555 yes
C4 S8 C11 100.8(8) . 1_555 1_555 yes
S2 C1 S3 113.5(9) . 1_555 1_555 yes
S2 C1 C4 117(1) . 1_555 1_555 yes
S3 C1 C4 129(1) . 1_555 1_555 yes
S6 C2 S7 113.3(8) . 1_555 1_555 yes
S6 C2 C6 126(1) . 1_555 1_555 yes
S7 C2 C6 120(1) . 1_555 1_555 yes
S2 C3 S5 115.6(7) . 1_555 1_555 yes
S2 C3 C5 121(1) . 1_555 1_555 yes
S5 C3 C5 122(1) . 1_555 1_555 yes
S5 C4 S8 115.5(9) . 1_555 1_555 yes
S5 C4 C1 116(1) . 1_555 1_555 yes
S8 C4 C1 128(1) . 1_555 1_555 yes
S1 C5 S4 115.4(8) . 1_555 1_555 yes
S1 C5 C3 122(1) . 1_555 1_555 yes
S4 C5 C3 121(1) . 1_555 1_555 yes
S1 C6 C2 117(1) . 1_555 1_555 yes
S1 C6 C7 119(1) . 1_555 1_555 yes
C2 C6 C7 123(1) . 1_555 1_555 yes
S4 C7 S9 119(1) . 1_555 1_555 yes
S4 C7 C6 112(1) . 1_555 1_555 yes
S9 C7 C6 127(1) . 1_555 1_555 yes
S7 C8 C9 117(1) . 1_555 1_555 yes
S6 C9 C8 117(1) . 1_555 1_555 yes
S) C10 C11 113(1) . 1_555 1_555 yes
S8 C11 C10 114(1) . 1_555 1_555 yes

loop_
_geom_bond_atom_site_label_1
_geom_bond_atom_site_label_2
_geom_bond_distance
_geom_bond_site_symmetry_1
_geom_bond_site_symmetry_2
_geom_bond_publ_flag
Br1 Fe1 2.332(3) . . yes
Br2 Fe1 2.314(3) . . yes
Br3 Fe1 2.315(3) . . yes
Br4 Fe1 2.304(3) . . yes
S1 C5 1.70(2) . . yes
S1 C6 1.74(1) . . yes
S2 C1 1.74(1) . . yes
S2 C3 1.69(1) . . yes
S3 C1 1.74(1) . . yes
S3 C10 1.80(2) . . yes
S4 C5 1.73(2) . . yes
S4 C7 1.77(2) . . yes
S5 C3 1.71(1) . . yes
S5 C4 1.73(1) . . yes
S6 C2 1.72(1) . . yes
S6 C9 1.71(2) . . yes
S7 C2 1.72(2) . . yes
S7 C8 1.72(2) . . yes
S8 C4 1.74(2) . . yes
S8 C11 1.75(2) . . yes
S9 C7 1.64(2) . . yes
C1 C4 1.34(2) . . yes
C2 C6 1.38(2) . . yes
C3 C5 1.38(2) . . yes
C6 C7 1.37(2) . . yes
C8 C9 1.29(2) . . yes
C10 C11 1.54(2) . . yes
